data_4304385
loop_
_publ_author_name
'Yohannes T. Tesema'
'David M. Pham'
'Katherine J. Franz'

_publ_contact_author_address
;
Department of Chemistry, Duke University, 
Box 90346, Durham, North Carolina 27708
;
_publ_contact_author_email katherine.franz@duke.edu
_publ_contact_author_fax '+1 919 660 1605'
_publ_contact_author_name 'Katherine J. Franz'
_publ_contact_author_phone '+1 919 660 1541'
_publ_section_title
;
Counterions Influence Reactivity of Metal Ions with Cysteinyldopa Model
Compounds
;
_journal_name_full 'Inorganic Chemistry'
_journal_page_first 1087
_journal_page_last 1095
_journal_paper_doi 10.1021/ic701889w
_journal_volume 47
_journal_year 2008
_chemical_formula_moiety 'C37 H56 Cu N2 O7 S2'
_chemical_formula_sum 'C37 H56 Cu N2 O7 S2'
_chemical_formula_weight 768.50
_chemical_name_common '[Cu(CH3OH)(zoleac)2]'
_chemical_name_systematic
; 
 ? 
;
_space_group_IT_number 14
_symmetry_cell_setting monoclinic
_symmetry_space_group_name_Hall '-P 2yn'
_symmetry_space_group_name_H-M 'P 1 21/n 1'
_atom_sites_solution_hydrogens geom
_atom_sites_solution_primary direct
_atom_sites_solution_secondary difmap
_audit_creation_method SHELXL-97
_cell_angle_alpha 90.00
_cell_angle_beta 98.852(2)
_cell_angle_gamma 90.00
_cell_formula_units_Z 4
_cell_length_a 12.4207(4)
_cell_length_b 12.6635(4)
_cell_length_c 25.5745(8)
_cell_measurement_reflns_used 7814
_cell_measurement_temperature 298(2)
_cell_measurement_theta_max 28.26
_cell_measurement_theta_min 2.53
_cell_volume 3974.7(2)
_computing_cell_refinement SAINT
_computing_data_collection 'Apex II 2.0 Rev.2 (Bruker, 2005)'
_computing_data_reduction 'SAINT 7.12A (Bruker, 2004)'
_computing_molecular_graphics 'SHELXTL 5.1, XP (Sheldrick, 1994)'
_computing_publication_material 'SHELXS-97 (Sheldrick, 1990)'
_computing_structure_refinement 'SHELXL-97 (Sheldrick, 1997)'
_computing_structure_solution 'SHELXS-97 (Sheldrick, 1990)'
_diffrn_ambient_temperature 298(2)
_diffrn_detector_area_resol_mean 8.3
_diffrn_measured_fraction_theta_full 0.995
_diffrn_measured_fraction_theta_max 0.995
_diffrn_measurement_device_type 'Bruker Kappa Apex II'
_diffrn_measurement_method \w
_diffrn_radiation_monochromator graphite
_diffrn_radiation_source 'fine-focus sealed tube'
_diffrn_radiation_type MoK\a
_diffrn_radiation_wavelength 0.71073
_diffrn_reflns_av_R_equivalents 0.0341
_diffrn_reflns_av_sigmaI/netI 0.0199
_diffrn_reflns_limit_h_max 16
_diffrn_reflns_limit_h_min -16
_diffrn_reflns_limit_k_max 16
_diffrn_reflns_limit_k_min -16
_diffrn_reflns_limit_l_max 32
_diffrn_reflns_limit_l_min -33
_diffrn_reflns_number 74989
_diffrn_reflns_theta_full 27.87
_diffrn_reflns_theta_max 27.87
_diffrn_reflns_theta_min 2.28
_diffrn_standards_number 0
_exptl_absorpt_coefficient_mu 0.702
_exptl_absorpt_correction_T_max 0.8497
_exptl_absorpt_correction_T_min 0.7205
_exptl_absorpt_correction_type multi-scan
_exptl_absorpt_process_details 'SADABS 2.10 (Sheldrick, 2004)'
_exptl_crystal_colour 'Red '
_exptl_crystal_density_diffrn 1.284
_exptl_crystal_density_method 'not measured'
_exptl_crystal_description Prism
_exptl_crystal_F_000 1636
_exptl_crystal_size_max 0.50
_exptl_crystal_size_mid 0.30
_exptl_crystal_size_min 0.24
_refine_diff_density_max 0.995
_refine_diff_density_min -0.442
_refine_diff_density_rms 0.057
_refine_ls_extinction_method none
_refine_ls_goodness_of_fit_ref 1.055
_refine_ls_hydrogen_treatment constr
_refine_ls_matrix_type full
_refine_ls_number_parameters 459
_refine_ls_number_reflns 9442
_refine_ls_number_restraints 0
_refine_ls_restrained_S_all 1.055
_refine_ls_R_factor_all 0.0521
_refine_ls_R_factor_gt 0.0397
_refine_ls_shift/su_max 0.001
_refine_ls_shift/su_mean 0.000
_refine_ls_structure_factor_coef Fsqd
_refine_ls_weighting_details 'calc w=1/[\s^2^(Fo^2^)+(0.0591P)^2^+2.5475P] where P=(Fo^2^+2Fc^2^)/3'
_refine_ls_weighting_scheme calc
_refine_ls_wR_factor_gt 0.1112
_refine_ls_wR_factor_ref 0.1209
_reflns_number_gt 7773
_reflns_number_total 9442
_reflns_threshold_expression I>2\s(I)
_cod_data_source_file ic701889w-file002_5.cif
_cod_data_source_block dp296
_cod_depositor_comments
;
The following automatic conversions were performed:
'_symmetry_cell_setting' value 'Monoclinic' changed to 'monoclinic'
according to '/home/saulius/struct/CIF-dictionaries/cif_core.dic'
dictionary named 'cif_core.dic' version 2.4.1 from
2010-06-29.

'_exptl_absorpt_correction_type' value 'Multi-scan' changed
to 'multi-scan' according to
'/home/saulius/struct/CIF-dictionaries/cif_core.dic' dictionary named
'cif_core.dic' version 2.4.1 from 2010-06-29.

Automatic conversion script
Id: cif_fix_enum 1527 2010-12-29 10:47:43Z saulius 
;
_cod_original_sg_symbol_H-M 'P 21/n'
_cod_database_code 4304385

loop_
_symmetry_equiv_pos_as_xyz
'x, y, z'
'-x+1/2, y+1/2, -z+1/2'
'-x, -y, -z'
'x-1/2, -y-1/2, z-1/2'

loop_
_atom_site_label
_atom_site_type_symbol
_atom_site_fract_x
_atom_site_fract_y
_atom_site_fract_z
_atom_site_U_iso_or_equiv
_atom_site_adp_type
_atom_site_occupancy
_atom_site_symmetry_multiplicity
_atom_site_calc_flag
_atom_site_refinement_flags
_atom_site_disorder_assembly
_atom_site_disorder_group
Cu1 Cu 0.59986(2) 0.46732(2) 0.376637(9) 0.03396(8) Uani 1 1 d . . .
S1 S 0.78909(5) 0.33152(4) 0.52856(2) 0.04001(13) Uani 1 1 d . A .
S2 S 0.43751(5) 0.57903(5) 0.21482(2) 0.04200(14) Uani 1 1 d . . .
O1 O 0.54970(13) 0.32297(12) 0.36241(6) 0.0411(3) Uani 1 1 d . . .
O2 O 0.85955(15) 0.56086(16) 0.53344(8) 0.0580(5) Uani 1 1 d . . .
O3 O 0.68074(16) 0.56362(14) 0.54218(7) 0.0534(4) Uani 1 1 d . . .
O4 O 0.69820(12) 0.58749(12) 0.37493(6) 0.0380(3) Uani 1 1 d . . .
O5 O 0.30138(17) 0.40185(16) 0.22614(7) 0.0625(5) Uani 1 1 d . . .
O6 O 0.31158(17) 0.42148(17) 0.31776(8) 0.0617(5) Uani 1 1 d . . .
O7 O 0.48459(18) 0.56425(17) 0.42346(10) 0.0713(6) Uani 1 1 d . . .
H7A H 0.4302 0.5396 0.4334 0.096(14) Uiso 1 1 calc R . .
N1 N 0.67542(14) 0.40717(13) 0.44511(6) 0.0318(3) Uani 1 1 d . A .
N2 N 0.52697(14) 0.52080(14) 0.30675(7) 0.0360(4) Uani 1 1 d . . .
C1 C 0.71950(17) 0.24144(16) 0.48368(8) 0.0333(4) Uani 1 1 d . . .
C2 C 0.66389(16) 0.29854(16) 0.44196(8) 0.0325(4) Uani 1 1 d . . .
C3 C 0.59749(17) 0.25576(16) 0.39776(8) 0.0344(4) Uani 1 1 d . . .
C4 C 0.58985(18) 0.14486(17) 0.39642(9) 0.0376(4) Uani 1 1 d . . .
C5 C 0.64728(19) 0.08912(17) 0.43950(9) 0.0401(5) Uani 1 1 d . . .
H5A H 0.6410 0.0159 0.4382 0.048 Uiso 1 1 calc R . .
C6 C 0.71232(18) 0.13084(17) 0.48376(8) 0.0378(4) Uani 1 1 d . . .
C7 C 0.73696(17) 0.43525(17) 0.48851(8) 0.0345(4) Uani 1 1 d . . .
C8 C 0.75415(19) 0.54760(18) 0.50658(9) 0.0409(5) Uani 1 1 d . A .
H8A H 0.7395 0.5964 0.4766 0.049 Uiso 1 1 calc R . .
C9A C 0.9167(8) 0.6468(11) 0.5103(3) 0.070(3) Uiso 0.46(2) 1 d P A 1
H9AA H 0.9885 0.6548 0.5301 0.105 Uiso 0.46(2) 1 calc PR A 1
H9AB H 0.8769 0.7114 0.5117 0.105 Uiso 0.46(2) 1 calc PR A 1
H9AC H 0.9220 0.6301 0.4742 0.105 Uiso 0.46(2) 1 calc PR A 1
C9B C 0.9380(7) 0.5986(10) 0.5075(3) 0.074(3) Uiso 0.54(2) 1 d P A 2
H9BA H 0.9872 0.5426 0.5021 0.111 Uiso 0.54(2) 1 calc PR A 2
H9BB H 0.9774 0.6536 0.5281 0.111 Uiso 0.54(2) 1 calc PR A 2
H9BC H 0.9053 0.6266 0.4739 0.111 Uiso 0.54(2) 1 calc PR A 2
C10 C 0.6699(3) 0.6703(2) 0.55751(15) 0.0737(9) Uani 1 1 d . A .
H10A H 0.6160 0.6749 0.5806 0.111 Uiso 1 1 calc R . .
H10B H 0.6479 0.7128 0.5266 0.111 Uiso 1 1 calc R . .
H10C H 0.7386 0.6953 0.5757 0.111 Uiso 1 1 calc R . .
C11 C 0.5217(2) 0.08911(19) 0.34916(10) 0.0465(5) Uani 1 1 d . . .
C12 C 0.5661(3) 0.1187(3) 0.29838(11) 0.0720(9) Uani 1 1 d . . .
H12A H 0.5636 0.1939 0.2940 0.108 Uiso 1 1 calc R . .
H12B H 0.5223 0.0858 0.2686 0.108 Uiso 1 1 calc R . .
H12C H 0.6400 0.0947 0.3008 0.108 Uiso 1 1 calc R . .
C13 C 0.4033(2) 0.1235(2) 0.34520(12) 0.0579(7) Uani 1 1 d . . .
H13A H 0.3979 0.1981 0.3389 0.087 Uiso 1 1 calc R . .
H13B H 0.3771 0.1073 0.3777 0.087 Uiso 1 1 calc R . .
H13C H 0.3600 0.0867 0.3165 0.087 Uiso 1 1 calc R . .
C14 C 0.5255(3) -0.0310(2) 0.35418(14) 0.0713(9) Uani 1 1 d . . .
H14A H 0.5985 -0.0552 0.3533 0.107 Uiso 1 1 calc R . .
H14B H 0.4771 -0.0618 0.3254 0.107 Uiso 1 1 calc R . .
H14C H 0.5034 -0.0514 0.3871 0.107 Uiso 1 1 calc R . .
C15 C 0.7745(2) 0.0626(2) 0.52801(9) 0.0485(6) Uani 1 1 d . . .
C16 C 0.7414(4) -0.0532(2) 0.52196(13) 0.0878(13) Uani 1 1 d . . .
H16A H 0.7762 -0.0923 0.5521 0.132 Uiso 1 1 calc R . .
H16B H 0.7634 -0.0812 0.4904 0.132 Uiso 1 1 calc R . .
H16C H 0.6638 -0.0591 0.5197 0.132 Uiso 1 1 calc R . .
C17 C 0.8960(3) 0.0743(4) 0.52632(17) 0.0996(14) Uani 1 1 d . . .
H17A H 0.9159 0.1475 0.5299 0.149 Uiso 1 1 calc R . .
H17B H 0.9121 0.0479 0.4932 0.149 Uiso 1 1 calc R . .
H17C H 0.9365 0.0348 0.5548 0.149 Uiso 1 1 calc R . .
C18 C 0.7524(3) 0.0987(2) 0.58180(10) 0.0662(8) Uani 1 1 d . . .
H18A H 0.7796 0.1692 0.5885 0.099 Uiso 1 1 calc R . .
H18B H 0.7881 0.0521 0.6086 0.099 Uiso 1 1 calc R . .
H18C H 0.6753 0.0979 0.5825 0.099 Uiso 1 1 calc R . .
C19 C 0.55459(17) 0.64707(17) 0.24311(8) 0.0363(4) Uani 1 1 d . . .
C20 C 0.58865(17) 0.60412(16) 0.29296(8) 0.0342(4) Uani 1 1 d . . .
C21 C 0.67938(17) 0.63696(16) 0.32862(8) 0.0344(4) Uani 1 1 d . . .
C22 C 0.74068(18) 0.71901(17) 0.31082(9) 0.0384(4) Uani 1 1 d . . .
C23 C 0.70504(19) 0.76037(18) 0.26016(9) 0.0422(5) Uani 1 1 d . . .
H23A H 0.7466 0.8148 0.2492 0.051 Uiso 1 1 calc R . .
C24 C 0.61465(18) 0.72918(18) 0.22464(9) 0.0396(5) Uani 1 1 d . . .
C25 C 0.44564(18) 0.49936(18) 0.27010(8) 0.0376(4) Uani 1 1 d . . .
C26 C 0.3661(2) 0.4112(2) 0.27475(9) 0.0461(5) Uani 1 1 d . . .
H26A H 0.4090 0.3461 0.2803 0.055 Uiso 1 1 calc R . .
C27 C 0.2426(3) 0.3062(3) 0.21954(14) 0.0804(10) Uani 1 1 d . . .
H27A H 0.1952 0.3069 0.1861 0.121 Uiso 1 1 calc R . .
H27B H 0.1999 0.2984 0.2476 0.121 Uiso 1 1 calc R . .
H27C H 0.2925 0.2481 0.2204 0.121 Uiso 1 1 calc R . .
C28 C 0.2491(3) 0.5154(3) 0.31773(17) 0.0779(10) Uani 1 1 d . . .
H28A H 0.2042 0.5113 0.3450 0.117 Uiso 1 1 calc R . .
H28B H 0.2038 0.5233 0.2840 0.117 Uiso 1 1 calc R . .
H28C H 0.2971 0.5750 0.3241 0.117 Uiso 1 1 calc R . .
C29 C 0.8439(2) 0.7603(2) 0.34553(10) 0.0464(5) Uani 1 1 d . . .
C30 C 0.9006(3) 0.8478(3) 0.31846(14) 0.0763(10) Uani 1 1 d . . .
H30A H 0.8521 0.9068 0.3110 0.115 Uiso 1 1 calc R . .
H30B H 0.9201 0.8214 0.2860 0.115 Uiso 1 1 calc R . .
H30C H 0.9652 0.8700 0.3414 0.115 Uiso 1 1 calc R . .
C31 C 0.9247(2) 0.6697(2) 0.35797(12) 0.0584(7) Uani 1 1 d . . .
H31A H 0.8915 0.6139 0.3753 0.088 Uiso 1 1 calc R . .
H31B H 0.9883 0.6946 0.3808 0.088 Uiso 1 1 calc R . .
H31C H 0.9452 0.6435 0.3257 0.088 Uiso 1 1 calc R . .
C32 C 0.8136(2) 0.8056(2) 0.39660(11) 0.0591(7) Uani 1 1 d . . .
H32A H 0.7713 0.7548 0.4125 0.089 Uiso 1 1 calc R . .
H32B H 0.7716 0.8689 0.3888 0.089 Uiso 1 1 calc R . .
H32C H 0.8787 0.8218 0.4206 0.089 Uiso 1 1 calc R . .
C33 C 0.5837(2) 0.7787(2) 0.16986(9) 0.0484(6) Uani 1 1 d . . .
C34 C 0.4700(3) 0.8274(3) 0.16538(13) 0.0755(10) Uani 1 1 d . . .
H34A H 0.4176 0.7730 0.1686 0.113 Uiso 1 1 calc R . .
H34B H 0.4520 0.8616 0.1316 0.113 Uiso 1 1 calc R . .
H34C H 0.4689 0.8784 0.1931 0.113 Uiso 1 1 calc R . .
C35 C 0.5886(3) 0.6950(3) 0.12745(11) 0.0694(8) Uani 1 1 d . . .
H35A H 0.5338 0.6424 0.1297 0.104 Uiso 1 1 calc R . .
H35B H 0.6592 0.6624 0.1328 0.104 Uiso 1 1 calc R . .
H35C H 0.5757 0.7275 0.0931 0.104 Uiso 1 1 calc R . .
C36 C 0.6628(3) 0.8669(3) 0.16045(12) 0.0696(8) Uani 1 1 d . . .
H36A H 0.7356 0.8393 0.1646 0.104 Uiso 1 1 calc R . .
H36B H 0.6593 0.9225 0.1856 0.104 Uiso 1 1 calc R . .
H36C H 0.6431 0.8942 0.1253 0.104 Uiso 1 1 calc R . .
C37 C 0.4758(3) 0.6728(3) 0.42061(19) 0.0898(12) Uani 1 1 d . . .
H37A H 0.4696 0.7006 0.4550 0.135 Uiso 1 1 calc R . .
H37B H 0.4122 0.6917 0.3961 0.135 Uiso 1 1 calc R . .
H37C H 0.5393 0.7017 0.4088 0.135 Uiso 1 1 calc R . .

loop_
_atom_site_aniso_label
_atom_site_aniso_U_11
_atom_site_aniso_U_22
_atom_site_aniso_U_33
_atom_site_aniso_U_23
_atom_site_aniso_U_13
_atom_site_aniso_U_12
Cu1 0.03668(14) 0.03268(14) 0.03107(13) 0.00579(9) 0.00066(9) -0.00438(10)
S1 0.0456(3) 0.0397(3) 0.0320(2) 0.0022(2) -0.0027(2) 0.0000(2)
S2 0.0419(3) 0.0474(3) 0.0344(3) 0.0088(2) -0.0015(2) -0.0021(2)
O1 0.0485(9) 0.0347(8) 0.0361(7) 0.0055(6) -0.0061(6) -0.0054(6)
O2 0.0520(10) 0.0603(11) 0.0576(11) -0.0059(9) -0.0043(8) -0.0169(9)
O3 0.0651(11) 0.0386(9) 0.0612(11) -0.0090(8) 0.0243(9) -0.0036(8)
O4 0.0391(8) 0.0403(8) 0.0329(7) 0.0075(6) 0.0005(6) -0.0075(6)
O5 0.0716(12) 0.0602(11) 0.0477(10) 0.0099(9) -0.0163(9) -0.0263(10)
O6 0.0632(12) 0.0628(12) 0.0586(11) 0.0103(9) 0.0079(9) -0.0120(10)
O7 0.0665(13) 0.0583(12) 0.0986(17) 0.0067(11) 0.0427(12) 0.0078(10)
N1 0.0348(8) 0.0316(8) 0.0290(8) 0.0011(6) 0.0046(6) -0.0016(7)
N2 0.0362(9) 0.0362(9) 0.0346(8) 0.0064(7) 0.0025(7) -0.0049(7)
C1 0.0367(10) 0.0348(10) 0.0287(9) 0.0010(8) 0.0058(8) 0.0013(8)
C2 0.0355(10) 0.0318(10) 0.0306(9) 0.0019(8) 0.0067(8) -0.0003(8)
C3 0.0363(10) 0.0349(10) 0.0316(9) 0.0023(8) 0.0040(8) -0.0040(8)
C4 0.0408(11) 0.0349(10) 0.0374(10) -0.0013(8) 0.0071(8) -0.0038(9)
C5 0.0501(12) 0.0305(10) 0.0405(11) 0.0014(8) 0.0092(9) 0.0006(9)
C6 0.0455(11) 0.0340(10) 0.0350(10) 0.0038(8) 0.0096(9) 0.0052(9)
C7 0.0374(10) 0.0352(10) 0.0307(9) 0.0018(8) 0.0051(8) -0.0026(8)
C8 0.0488(12) 0.0367(11) 0.0362(11) -0.0011(9) 0.0035(9) -0.0081(9)
C10 0.094(2) 0.0467(16) 0.084(2) -0.0133(15) 0.0260(19) 0.0039(15)
C11 0.0544(14) 0.0394(12) 0.0437(12) -0.0062(10) 0.0010(10) -0.0102(10)
C12 0.088(2) 0.085(2) 0.0443(14) -0.0172(15) 0.0134(14) -0.0238(18)
C13 0.0557(15) 0.0511(15) 0.0622(16) 0.0016(12) -0.0058(12) -0.0123(12)
C14 0.081(2) 0.0430(15) 0.083(2) -0.0159(14) -0.0114(17) -0.0063(14)
C15 0.0664(16) 0.0395(12) 0.0395(12) 0.0091(10) 0.0082(11) 0.0138(11)
C16 0.165(4) 0.0374(14) 0.0545(17) 0.0088(13) -0.004(2) 0.0175(19)
C17 0.066(2) 0.127(3) 0.107(3) 0.054(3) 0.015(2) 0.046(2)
C18 0.107(2) 0.0517(15) 0.0412(13) 0.0109(12) 0.0144(14) 0.0130(16)
C19 0.0372(10) 0.0381(11) 0.0340(10) 0.0051(8) 0.0062(8) 0.0022(8)
C20 0.0357(10) 0.0338(10) 0.0335(10) 0.0054(8) 0.0063(8) -0.0008(8)
C21 0.0347(10) 0.0342(10) 0.0345(10) 0.0022(8) 0.0059(8) -0.0018(8)
C22 0.0390(11) 0.0363(11) 0.0409(11) 0.0027(9) 0.0097(9) -0.0049(9)
C23 0.0439(12) 0.0380(11) 0.0471(12) 0.0080(9) 0.0151(10) -0.0046(9)
C24 0.0425(11) 0.0395(11) 0.0386(11) 0.0107(9) 0.0123(9) 0.0044(9)
C25 0.0383(11) 0.0378(10) 0.0352(10) 0.0064(8) 0.0010(8) -0.0026(9)
C26 0.0451(12) 0.0481(13) 0.0423(12) 0.0048(10) -0.0023(10) -0.0112(10)
C27 0.096(2) 0.070(2) 0.0665(19) -0.0014(16) -0.0151(17) -0.0397(19)
C28 0.0521(17) 0.064(2) 0.119(3) 0.0049(19) 0.0169(18) -0.0017(14)
C29 0.0436(12) 0.0472(13) 0.0483(13) 0.0016(10) 0.0070(10) -0.0140(10)
C30 0.072(2) 0.081(2) 0.075(2) 0.0128(17) 0.0046(16) -0.0432(17)
C31 0.0410(13) 0.0701(18) 0.0628(16) -0.0052(14) 0.0040(11) -0.0044(12)
C32 0.0605(16) 0.0569(16) 0.0584(16) -0.0140(13) 0.0048(13) -0.0083(13)
C33 0.0534(14) 0.0526(14) 0.0411(12) 0.0181(10) 0.0133(10) 0.0059(11)
C34 0.0656(18) 0.094(2) 0.0693(19) 0.0406(18) 0.0174(15) 0.0290(17)
C35 0.091(2) 0.078(2) 0.0409(13) 0.0100(13) 0.0164(14) 0.0037(17)
C36 0.078(2) 0.071(2) 0.0623(17) 0.0322(15) 0.0208(15) -0.0033(16)
C37 0.071(2) 0.064(2) 0.141(4) -0.019(2) 0.035(2) 0.0056(17)

loop_
_atom_type_symbol
_atom_type_description
_atom_type_scat_dispersion_real
_atom_type_scat_dispersion_imag
_atom_type_scat_source
C C 0.0033 0.0016 'International Tables Vol C Tables 4.2.6.8 and 6.1.1.4'
H H 0.0000 0.0000 'International Tables Vol C Tables 4.2.6.8 and 6.1.1.4'
N N 0.0061 0.0033 'International Tables Vol C Tables 4.2.6.8 and 6.1.1.4'
O O 0.0106 0.0060 'International Tables Vol C Tables 4.2.6.8 and 6.1.1.4'
S S 0.1246 0.1234 'International Tables Vol C Tables 4.2.6.8 and 6.1.1.4'
Cu Cu 0.3201 1.2651 'International Tables Vol C Tables 4.2.6.8 and 6.1.1.4'

loop_
_geom_angle_atom_site_label_1
_geom_angle_atom_site_label_2
_geom_angle_atom_site_label_3
_geom_angle
_geom_angle_site_symmetry_1
_geom_angle_site_symmetry_3
_geom_angle_publ_flag
O1 Cu1 O4 155.37(7) . . ?
O1 Cu1 N2 93.63(7) . . ?
O4 Cu1 N2 85.10(6) . . ?
O1 Cu1 N1 84.25(6) . . ?
O4 Cu1 N1 96.03(6) . . ?
N2 Cu1 N1 177.17(7) . . ?
O1 Cu1 O7 112.53(8) . . ?
O4 Cu1 O7 92.09(7) . . ?
N2 Cu1 O7 92.93(8) . . ?
N1 Cu1 O7 89.62(8) . . ?
C7 S1 C1 90.26(10) . . ?
C25 S2 C19 90.51(10) . . ?
C3 O1 Cu1 112.43(13) . . ?
C9B O2 C8 119.8(4) . . ?
C8 O2 C9A 111.5(4) . . ?
C8 O3 C10 114.6(2) . . ?
C21 O4 Cu1 111.22(12) . . ?
C26 O5 C27 113.7(2) . . ?
C26 O6 C28 114.3(2) . . ?
C37 O7 Cu1 122.9(2) . . ?
C37 O7 H7A 109.5 . . ?
Cu1 O7 H7A 123.7 . . ?
C7 N1 C2 111.37(17) . . ?
C7 N1 Cu1 141.10(15) . . ?
C2 N1 Cu1 107.24(12) . . ?
C25 N2 C20 112.11(18) . . ?
C25 N2 Cu1 140.59(15) . . ?
C20 N2 Cu1 107.17(13) . . ?
C2 C1 C6 119.92(19) . . ?
C2 C1 S1 107.64(15) . . ?
C6 C1 S1 132.44(16) . . ?
C1 C2 N1 116.10(18) . . ?
C1 C2 C3 125.62(19) . . ?
N1 C2 C3 118.28(18) . . ?
O1 C3 C2 116.85(18) . . ?
O1 C3 C4 127.41(19) . . ?
C2 C3 C4 115.74(19) . . ?
C5 C4 C3 117.22(19) . . ?
C5 C4 C11 122.5(2) . . ?
C3 C4 C11 120.3(2) . . ?
C6 C5 C4 127.5(2) . . ?
C6 C5 H5A 116.3 . . ?
C4 C5 H5A 116.3 . . ?
C5 C6 C1 114.03(19) . . ?
C5 C6 C15 123.4(2) . . ?
C1 C6 C15 122.6(2) . . ?
N1 C7 C8 124.10(19) . . ?
N1 C7 S1 114.61(16) . . ?
C8 C7 S1 121.01(15) . . ?
O2 C8 O3 108.61(19) . . ?
O2 C8 C7 110.17(19) . . ?
O3 C8 C7 105.17(18) . . ?
O2 C8 H8A 110.9 . . ?
O3 C8 H8A 110.9 . . ?
C7 C8 H8A 110.9 . . ?
O2 C9A H9AA 109.5 . . ?
O2 C9A H9AB 109.5 . . ?
H9AA C9A H9AB 109.5 . . ?
O2 C9A H9AC 109.5 . . ?
H9AA C9A H9AC 109.5 . . ?
H9AB C9A H9AC 109.5 . . ?
O2 C9B H9BA 109.5 . . ?
O2 C9B H9BB 109.5 . . ?
H9BA C9B H9BB 109.5 . . ?
O2 C9B H9BC 109.5 . . ?
H9BA C9B H9BC 109.5 . . ?
H9BB C9B H9BC 109.5 . . ?
O3 C10 H10A 109.5 . . ?
O3 C10 H10B 109.5 . . ?
H10A C10 H10B 109.5 . . ?
O3 C10 H10C 109.5 . . ?
H10A C10 H10C 109.5 . . ?
H10B C10 H10C 109.5 . . ?
C13 C11 C14 107.9(2) . . ?
C13 C11 C12 110.1(2) . . ?
C14 C11 C12 107.7(3) . . ?
C13 C11 C4 109.3(2) . . ?
C14 C11 C4 112.7(2) . . ?
C12 C11 C4 109.2(2) . . ?
C11 C12 H12A 109.5 . . ?
C11 C12 H12B 109.5 . . ?
H12A C12 H12B 109.5 . . ?
C11 C12 H12C 109.5 . . ?
H12A C12 H12C 109.5 . . ?
H12B C12 H12C 109.5 . . ?
C11 C13 H13A 109.5 . . ?
C11 C13 H13B 109.5 . . ?
H13A C13 H13B 109.5 . . ?
C11 C13 H13C 109.5 . . ?
H13A C13 H13C 109.5 . . ?
H13B C13 H13C 109.5 . . ?
C11 C14 H14A 109.5 . . ?
C11 C14 H14B 109.5 . . ?
H14A C14 H14B 109.5 . . ?
C11 C14 H14C 109.5 . . ?
H14A C14 H14C 109.5 . . ?
H14B C14 H14C 109.5 . . ?
C18 C15 C17 108.4(3) . . ?
C18 C15 C16 107.4(2) . . ?
C17 C15 C16 110.0(3) . . ?
C18 C15 C6 111.0(2) . . ?
C17 C15 C6 108.2(2) . . ?
C16 C15 C6 111.7(2) . . ?
C15 C16 H16A 109.5 . . ?
C15 C16 H16B 109.5 . . ?
H16A C16 H16B 109.5 . . ?
C15 C16 H16C 109.5 . . ?
H16A C16 H16C 109.5 . . ?
H16B C16 H16C 109.5 . . ?
C15 C17 H17A 109.5 . . ?
C15 C17 H17B 109.5 . . ?
H17A C17 H17B 109.5 . . ?
C15 C17 H17C 109.5 . . ?
H17A C17 H17C 109.5 . . ?
H17B C17 H17C 109.5 . . ?
C15 C18 H18A 109.5 . . ?
C15 C18 H18B 109.5 . . ?
H18A C18 H18B 109.5 . . ?
C15 C18 H18C 109.5 . . ?
H18A C18 H18C 109.5 . . ?
H18B C18 H18C 109.5 . . ?
C20 C19 C24 119.7(2) . . ?
C20 C19 S2 107.63(15) . . ?
C24 C19 S2 132.62(17) . . ?
N2 C20 C19 115.49(19) . . ?
N2 C20 C21 118.90(18) . . ?
C19 C20 C21 125.60(19) . . ?
O4 C21 C20 117.03(18) . . ?
O4 C21 C22 127.44(19) . . ?
C20 C21 C22 115.53(19) . . ?
C23 C22 C21 117.7(2) . . ?
C23 C22 C29 121.57(19) . . ?
C21 C22 C29 120.71(19) . . ?
C24 C23 C22 127.3(2) . . ?
C24 C23 H23A 116.4 . . ?
C22 C23 H23A 116.4 . . ?
C23 C24 C19 114.12(19) . . ?
C23 C24 C33 123.1(2) . . ?
C19 C24 C33 122.7(2) . . ?
N2 C25 C26 123.04(19) . . ?
N2 C25 S2 114.22(16) . . ?
C26 C25 S2 122.73(16) . . ?
O5 C26 O6 115.9(2) . . ?
O5 C26 C25 106.93(19) . . ?
O6 C26 C25 113.6(2) . . ?
O5 C26 H26A 106.6 . . ?
O6 C26 H26A 106.6 . . ?
C25 C26 H26A 106.6 . . ?
O5 C27 H27A 109.5 . . ?
O5 C27 H27B 109.5 . . ?
H27A C27 H27B 109.5 . . ?
O5 C27 H27C 109.5 . . ?
H27A C27 H27C 109.5 . . ?
H27B C27 H27C 109.5 . . ?
O6 C28 H28A 109.5 . . ?
O6 C28 H28B 109.5 . . ?
H28A C28 H28B 109.5 . . ?
O6 C28 H28C 109.5 . . ?
H28A C28 H28C 109.5 . . ?
H28B C28 H28C 109.5 . . ?
C31 C29 C32 110.2(2) . . ?
C31 C29 C22 109.2(2) . . ?
C32 C29 C22 109.2(2) . . ?
C31 C29 C30 107.7(2) . . ?
C32 C29 C30 107.8(2) . . ?
C22 C29 C30 112.7(2) . . ?
C29 C30 H30A 109.5 . . ?
C29 C30 H30B 109.5 . . ?
H30A C30 H30B 109.5 . . ?
C29 C30 H30C 109.5 . . ?
H30A C30 H30C 109.5 . . ?
H30B C30 H30C 109.5 . . ?
C29 C31 H31A 109.5 . . ?
C29 C31 H31B 109.5 . . ?
H31A C31 H31B 109.5 . . ?
C29 C31 H31C 109.5 . . ?
H31A C31 H31C 109.5 . . ?
H31B C31 H31C 109.5 . . ?
C29 C32 H32A 109.5 . . ?
C29 C32 H32B 109.5 . . ?
H32A C32 H32B 109.5 . . ?
C29 C32 H32C 109.5 . . ?
H32A C32 H32C 109.5 . . ?
H32B C32 H32C 109.5 . . ?
C35 C33 C24 109.5(2) . . ?
C35 C33 C34 111.4(3) . . ?
C24 C33 C34 109.5(2) . . ?
C35 C33 C36 107.4(2) . . ?
C24 C33 C36 111.5(2) . . ?
C34 C33 C36 107.6(2) . . ?
C33 C34 H34A 109.5 . . ?
C33 C34 H34B 109.5 . . ?
H34A C34 H34B 109.5 . . ?
C33 C34 H34C 109.5 . . ?
H34A C34 H34C 109.5 . . ?
H34B C34 H34C 109.5 . . ?
C33 C35 H35A 109.5 . . ?
C33 C35 H35B 109.5 . . ?
H35A C35 H35B 109.5 . . ?
C33 C35 H35C 109.5 . . ?
H35A C35 H35C 109.5 . . ?
H35B C35 H35C 109.5 . . ?
C33 C36 H36A 109.5 . . ?
C33 C36 H36B 109.5 . . ?
H36A C36 H36B 109.5 . . ?
C33 C36 H36C 109.5 . . ?
H36A C36 H36C 109.5 . . ?
H36B C36 H36C 109.5 . . ?
O7 C37 H37A 109.5 . . ?
O7 C37 H37B 109.5 . . ?
H37A C37 H37B 109.5 . . ?
O7 C37 H37C 109.5 . . ?
H37A C37 H37C 109.5 . . ?
H37B C37 H37C 109.5 . . ?

loop_
_geom_bond_atom_site_label_1
_geom_bond_atom_site_label_2
_geom_bond_distance
_geom_bond_site_symmetry_2
_geom_bond_publ_flag
Cu1 O1 1.9474(15) . ?
Cu1 O4 1.9561(15) . ?
Cu1 N2 1.9938(17) . ?
Cu1 N1 2.0054(16) . ?
Cu1 O7 2.349(2) . ?
S1 C7 1.729(2) . ?
S1 C1 1.749(2) . ?
S2 C25 1.727(2) . ?
S2 C19 1.748(2) . ?
O1 C3 1.315(2) . ?
O2 C9B 1.348(7) . ?
O2 C8 1.392(3) . ?
O2 C9A 1.472(9) . ?
O3 C8 1.399(3) . ?
O3 C10 1.418(3) . ?
O4 C21 1.328(2) . ?
O5 C26 1.378(3) . ?
O5 C27 1.412(3) . ?
O6 C26 1.384(3) . ?
O6 C28 1.420(4) . ?
O7 C37 1.381(4) . ?
O7 H7A 0.8200 . ?
N1 C7 1.297(3) . ?
N1 C2 1.384(3) . ?
N2 C25 1.297(3) . ?
N2 C20 1.381(3) . ?
C1 C2 1.382(3) . ?
C1 C6 1.403(3) . ?
C2 C3 1.402(3) . ?
C3 C4 1.408(3) . ?
C4 C5 1.407(3) . ?
C4 C11 1.536(3) . ?
C5 C6 1.390(3) . ?
C5 H5A 0.9300 . ?
C6 C15 1.534(3) . ?
C7 C8 1.501(3) . ?
C8 H8A 0.9800 . ?
C9A H9AA 0.9600 . ?
C9A H9AB 0.9600 . ?
C9A H9AC 0.9600 . ?
C9B H9BA 0.9600 . ?
C9B H9BB 0.9600 . ?
C9B H9BC 0.9600 . ?
C10 H10A 0.9600 . ?
C10 H10B 0.9600 . ?
C10 H10C 0.9600 . ?
C11 C13 1.523(4) . ?
C11 C14 1.526(4) . ?
C11 C12 1.533(4) . ?
C12 H12A 0.9600 . ?
C12 H12B 0.9600 . ?
C12 H12C 0.9600 . ?
C13 H13A 0.9600 . ?
C13 H13B 0.9600 . ?
C13 H13C 0.9600 . ?
C14 H14A 0.9600 . ?
C14 H14B 0.9600 . ?
C14 H14C 0.9600 . ?
C15 C18 1.514(4) . ?
C15 C17 1.523(5) . ?
C15 C16 1.525(4) . ?
C16 H16A 0.9600 . ?
C16 H16B 0.9600 . ?
C16 H16C 0.9600 . ?
C17 H17A 0.9600 . ?
C17 H17B 0.9600 . ?
C17 H17C 0.9600 . ?
C18 H18A 0.9600 . ?
C18 H18B 0.9600 . ?
C18 H18C 0.9600 . ?
C19 C20 1.391(3) . ?
C19 C24 1.403(3) . ?
C20 C21 1.399(3) . ?
C21 C22 1.405(3) . ?
C22 C23 1.404(3) . ?
C22 C29 1.534(3) . ?
C23 C24 1.389(3) . ?
C23 H23A 0.9300 . ?
C24 C33 1.529(3) . ?
C25 C26 1.507(3) . ?
C26 H26A 0.9800 . ?
C27 H27A 0.9600 . ?
C27 H27B 0.9600 . ?
C27 H27C 0.9600 . ?
C28 H28A 0.9600 . ?
C28 H28B 0.9600 . ?
C28 H28C 0.9600 . ?
C29 C31 1.525(4) . ?
C29 C32 1.526(4) . ?
C29 C30 1.535(4) . ?
C30 H30A 0.9600 . ?
C30 H30B 0.9600 . ?
C30 H30C 0.9600 . ?
C31 H31A 0.9600 . ?
C31 H31B 0.9600 . ?
C31 H31C 0.9600 . ?
C32 H32A 0.9600 . ?
C32 H32B 0.9600 . ?
C32 H32C 0.9600 . ?
C33 C35 1.525(4) . ?
C33 C34 1.530(4) . ?
C33 C36 1.530(4) . ?
C34 H34A 0.9600 . ?
C34 H34B 0.9600 . ?
C34 H34C 0.9600 . ?
C35 H35A 0.9600 . ?
C35 H35B 0.9600 . ?
C35 H35C 0.9600 . ?
C36 H36A 0.9600 . ?
C36 H36B 0.9600 . ?
C36 H36C 0.9600 . ?
C37 H37A 0.9600 . ?
C37 H37B 0.9600 . ?
C37 H37C 0.9600 . ?

loop_
_geom_torsion_atom_site_label_1
_geom_torsion_atom_site_label_2
_geom_torsion_atom_site_label_3
_geom_torsion_atom_site_label_4
_geom_torsion
_geom_torsion_site_symmetry_1
_geom_torsion_site_symmetry_2
_geom_torsion_site_symmetry_3
_geom_torsion_site_symmetry_4
_geom_torsion_publ_flag
O4 Cu1 O1 C3 83.2(2) . . . . ?
N2 Cu1 O1 C3 169.41(15) . . . . ?
N1 Cu1 O1 C3 -8.69(15) . . . . ?
O7 Cu1 O1 C3 -95.89(16) . . . . ?
O1 Cu1 O4 C21 81.1(2) . . . . ?
N2 Cu1 O4 C21 -6.96(14) . . . . ?
N1 Cu1 O4 C21 170.43(14) . . . . ?
O7 Cu1 O4 C21 -99.73(15) . . . . ?
O1 Cu1 O7 C37 -153.9(3) . . . . ?
O4 Cu1 O7 C37 26.4(3) . . . . ?
N2 Cu1 O7 C37 -58.8(3) . . . . ?
N1 Cu1 O7 C37 122.5(3) . . . . ?
O1 Cu1 N1 C7 -179.3(2) . . . . ?
O4 Cu1 N1 C7 25.5(2) . . . . ?
O7 Cu1 N1 C7 -66.6(2) . . . . ?
O1 Cu1 N1 C2 7.84(13) . . . . ?
O4 Cu1 N1 C2 -147.40(13) . . . . ?
O7 Cu1 N1 C2 120.53(14) . . . . ?
O1 Cu1 N2 C25 25.5(3) . . . . ?
O4 Cu1 N2 C25 -179.2(3) . . . . ?
O7 Cu1 N2 C25 -87.3(3) . . . . ?
O1 Cu1 N2 C20 -149.88(14) . . . . ?
O4 Cu1 N2 C20 5.46(14) . . . . ?
O7 Cu1 N2 C20 97.31(15) . . . . ?
C7 S1 C1 C2 0.68(16) . . . . ?
C7 S1 C1 C6 -179.2(2) . . . . ?
C6 C1 C2 N1 179.95(18) . . . . ?
S1 C1 C2 N1 0.0(2) . . . . ?
C6 C1 C2 C3 0.4(3) . . . . ?
S1 C1 C2 C3 -179.55(17) . . . . ?
C7 N1 C2 C1 -1.0(3) . . . . ?
Cu1 N1 C2 C1 174.16(15) . . . . ?
C7 N1 C2 C3 178.58(18) . . . . ?
Cu1 N1 C2 C3 -6.2(2) . . . . ?
Cu1 O1 C3 C2 7.6(2) . . . . ?
Cu1 O1 C3 C4 -172.34(18) . . . . ?
C1 C2 C3 O1 178.92(19) . . . . ?
N1 C2 C3 O1 -0.6(3) . . . . ?
C1 C2 C3 C4 -1.1(3) . . . . ?
N1 C2 C3 C4 179.29(18) . . . . ?
O1 C3 C4 C5 -178.9(2) . . . . ?
C2 C3 C4 C5 1.1(3) . . . . ?
O1 C3 C4 C11 1.5(3) . . . . ?
C2 C3 C4 C11 -178.41(19) . . . . ?
C3 C4 C5 C6 -0.5(4) . . . . ?
C11 C4 C5 C6 179.0(2) . . . . ?
C4 C5 C6 C1 -0.3(3) . . . . ?
C4 C5 C6 C15 -178.1(2) . . . . ?
C2 C1 C6 C5 0.3(3) . . . . ?
S1 C1 C6 C5 -179.76(17) . . . . ?
C2 C1 C6 C15 178.2(2) . . . . ?
S1 C1 C6 C15 -1.9(3) . . . . ?
C2 N1 C7 C8 -172.31(19) . . . . ?
Cu1 N1 C7 C8 15.0(4) . . . . ?
C2 N1 C7 S1 1.6(2) . . . . ?
Cu1 N1 C7 S1 -171.09(14) . . . . ?
C1 S1 C7 N1 -1.35(17) . . . . ?
C1 S1 C7 C8 172.75(18) . . . . ?
C9B O2 C8 O3 -148.7(7) . . . . ?
C9A O2 C8 O3 -120.0(6) . . . . ?
C9B O2 C8 C7 96.6(7) . . . . ?
C9A O2 C8 C7 125.3(6) . . . . ?
C10 O3 C8 O2 72.3(3) . . . . ?
C10 O3 C8 C7 -169.8(2) . . . . ?
N1 C7 C8 O2 -146.5(2) . . . . ?
S1 C7 C8 O2 40.0(2) . . . . ?
N1 C7 C8 O3 96.7(2) . . . . ?
S1 C7 C8 O3 -76.9(2) . . . . ?
C5 C4 C11 C13 119.0(2) . . . . ?
C3 C4 C11 C13 -61.5(3) . . . . ?
C5 C4 C11 C14 -0.9(3) . . . . ?
C3 C4 C11 C14 178.6(2) . . . . ?
C5 C4 C11 C12 -120.5(3) . . . . ?
C3 C4 C11 C12 59.0(3) . . . . ?
C5 C6 C15 C18 -129.3(3) . . . . ?
C1 C6 C15 C18 53.1(3) . . . . ?
C5 C6 C15 C17 111.9(3) . . . . ?
C1 C6 C15 C17 -65.8(3) . . . . ?
C5 C6 C15 C16 -9.4(4) . . . . ?
C1 C6 C15 C16 172.9(3) . . . . ?
C25 S2 C19 C20 -1.11(17) . . . . ?
C25 S2 C19 C24 177.7(2) . . . . ?
C25 N2 C20 C19 -1.4(3) . . . . ?
Cu1 N2 C20 C19 175.47(15) . . . . ?
C25 N2 C20 C21 179.8(2) . . . . ?
Cu1 N2 C20 C21 -3.4(2) . . . . ?
C24 C19 C20 N2 -177.39(19) . . . . ?
S2 C19 C20 N2 1.6(2) . . . . ?
C24 C19 C20 C21 1.3(3) . . . . ?
S2 C19 C20 C21 -179.65(18) . . . . ?
Cu1 O4 C21 C20 7.0(2) . . . . ?
Cu1 O4 C21 C22 -172.69(19) . . . . ?
N2 C20 C21 O4 -2.4(3) . . . . ?
C19 C20 C21 O4 178.9(2) . . . . ?
N2 C20 C21 C22 177.32(19) . . . . ?
C19 C20 C21 C22 -1.4(3) . . . . ?
O4 C21 C22 C23 -179.6(2) . . . . ?
C20 C21 C22 C23 0.7(3) . . . . ?
O4 C21 C22 C29 1.3(4) . . . . ?
C20 C21 C22 C29 -178.3(2) . . . . ?
C21 C22 C23 C24 -0.2(4) . . . . ?
C29 C22 C23 C24 178.9(2) . . . . ?
C22 C23 C24 C19 0.1(4) . . . . ?
C22 C23 C24 C33 -179.2(2) . . . . ?
C20 C19 C24 C23 -0.6(3) . . . . ?
S2 C19 C24 C23 -179.32(18) . . . . ?
C20 C19 C24 C33 178.6(2) . . . . ?
S2 C19 C24 C33 -0.1(4) . . . . ?
C20 N2 C25 C26 179.3(2) . . . . ?
Cu1 N2 C25 C26 4.1(4) . . . . ?
C20 N2 C25 S2 0.4(3) . . . . ?
Cu1 N2 C25 S2 -174.82(15) . . . . ?
C19 S2 C25 N2 0.43(19) . . . . ?
C19 S2 C25 C26 -178.5(2) . . . . ?
C27 O5 C26 O6 -68.1(3) . . . . ?
C27 O5 C26 C25 164.1(3) . . . . ?
C28 O6 C26 O5 -64.7(3) . . . . ?
C28 O6 C26 C25 59.8(3) . . . . ?
N2 C25 C26 O5 -171.4(2) . . . . ?
S2 C25 C26 O5 7.4(3) . . . . ?
N2 C25 C26 O6 59.5(3) . . . . ?
S2 C25 C26 O6 -121.7(2) . . . . ?
C23 C22 C29 C31 -120.2(2) . . . . ?
C21 C22 C29 C31 58.9(3) . . . . ?
C23 C22 C29 C32 119.2(3) . . . . ?
C21 C22 C29 C32 -61.8(3) . . . . ?
C23 C22 C29 C30 -0.5(4) . . . . ?
C21 C22 C29 C30 178.5(3) . . . . ?
C23 C24 C33 C35 117.5(3) . . . . ?
C19 C24 C33 C35 -61.7(3) . . . . ?
C23 C24 C33 C34 -120.2(3) . . . . ?
C19 C24 C33 C34 60.6(3) . . . . ?
C23 C24 C33 C36 -1.3(3) . . . . ?
C19 C24 C33 C36 179.5(2) . . . . ?
